data_7715225
loop_
_publ_author_name
'Luff, Martin S.'
'Walther, Luis'
'Finze, Maik'
'Radius, Udo'

_publ_section_title
;
 NHC-ligated nickel(II) cyanoborate complexes and salts.
;
_journal_issue 12
_journal_name_full 'Dalton transactions (Cambridge, England : 2003)'
_journal_page_first 5391
_journal_page_last 5400
_journal_paper_doi 10.1039/d4dt00231h
_journal_volume 53
_journal_year 2024
_chemical_formula_moiety '	C17 H25 B Br N7 Ni, 2(C6 H6)'
_chemical_formula_sum 'C29 H37 B Br N7 Ni'
_chemical_formula_weight 633.06
_space_group_crystal_system monoclinic
_space_group_IT_number 14
_space_group_name_Hall '-P 2ybc'
_space_group_name_H-M_alt 'P 1 21/c 1'
_atom_sites_solution_hydrogens mixed
_atom_sites_solution_primary dual
_atom_sites_solution_secondary difmap
_audit_creation_method SHELXL-2018/3
_audit_update_record
;
2024-01-24 deposited with the CCDC.	2024-02-21 downloaded from the CCDC.
;
_cell_angle_alpha 90
_cell_angle_beta 101.488(2)
_cell_angle_gamma 90
_cell_formula_units_Z 4
_cell_length_a 16.8608(3)
_cell_length_b 9.8305(2)
_cell_length_c 19.1245(4)
_cell_measurement_reflns_used 14078
_cell_measurement_temperature 100(2)
_cell_measurement_theta_max 75.2290
_cell_measurement_theta_min 2.7160
_cell_volume 3106.38(11)
_computing_cell_refinement 'CrysAlisPro 1.171.41.93a (Rigaku OD, 2020)'
_computing_data_collection 'CrysAlisPro 1.171.41.93a (Rigaku OD, 2020)'
_computing_data_reduction 'CrysAlisPro 1.171.41.93a (Rigaku OD, 2020)'
_computing_molecular_graphics 'ShelXLe (Huebschle et all, 2011)'
_computing_publication_material 'SHELXL-2014/6 (Sheldrick, 2014)'
_computing_structure_refinement 'SHELXL-2018/3 (Sheldrick, 2018)'
_computing_structure_solution 'SHELXT 2014/5 (Sheldrick, 2014)'
_diffrn_ambient_temperature 100(2)
_diffrn_detector_area_resol_mean 10.0000
_diffrn_measured_fraction_theta_full 0.996
_diffrn_measured_fraction_theta_max 0.972
_diffrn_measurement_device_type 'XtaLAB Synergy, Dualflex, HyPix'
_diffrn_measurement_method '\w scans'
_diffrn_radiation_type CuK\a
_diffrn_radiation_wavelength 1.54184
_diffrn_reflns_av_R_equivalents 0.0575
_diffrn_reflns_av_unetI/netI 0.0376
_diffrn_reflns_Laue_measured_fraction_full 0.996
_diffrn_reflns_Laue_measured_fraction_max 0.972
_diffrn_reflns_limit_h_max 21
_diffrn_reflns_limit_h_min -20
_diffrn_reflns_limit_k_max 12
_diffrn_reflns_limit_k_min -12
_diffrn_reflns_limit_l_max 21
_diffrn_reflns_limit_l_min -24
_diffrn_reflns_number 30441
_diffrn_reflns_point_group_measured_fraction_full 0.996
_diffrn_reflns_point_group_measured_fraction_max 0.972
_diffrn_reflns_theta_full 72.000
_diffrn_reflns_theta_max 77.335
_diffrn_reflns_theta_min 2.674
_diffrn_source 'micro-focus sealed X-ray tube'
_exptl_absorpt_coefficient_mu 2.632
_exptl_absorpt_correction_T_max 1.00000
_exptl_absorpt_correction_T_min 0.44099
_exptl_absorpt_correction_type multi-scan
_exptl_absorpt_process_details
;
CrysAlisPro 1.171.41.92a (Rigaku Oxford Diffraction, 2020)
Empirical absorption correction using spherical harmonics,
implemented in SCALE3 ABSPACK scaling algorithm.
;
_exptl_crystal_colour yellow
_exptl_crystal_density_diffrn 1.354
_exptl_crystal_description block
_exptl_crystal_F_000 1312
_exptl_crystal_size_max 0.180
_exptl_crystal_size_mid 0.080
_exptl_crystal_size_min 0.050
_refine_diff_density_max 1.808
_refine_diff_density_min -1.056
_refine_diff_density_rms 0.111
_refine_ls_extinction_method none
_refine_ls_goodness_of_fit_ref 1.060
_refine_ls_hydrogen_treatment mixed
_refine_ls_matrix_type full
_refine_ls_number_parameters 418
_refine_ls_number_reflns 6418
_refine_ls_number_restraints 252
_refine_ls_restrained_S_all 1.050
_refine_ls_R_factor_all 0.0628
_refine_ls_R_factor_gt 0.0536
_refine_ls_shift/su_max 0.001
_refine_ls_shift/su_mean 0.000
_refine_ls_structure_factor_coef Fsqd
_refine_ls_weighting_details 'w=1/[\s^2^(Fo^2^)+(0.0835P)^2^+3.1519P] where P=(Fo^2^+2Fc^2^)/3'
_refine_ls_weighting_scheme calc
_refine_ls_wR_factor_gt 0.1346
_refine_ls_wR_factor_ref 0.1402
_reflns_Friedel_coverage 0.000
_reflns_number_gt 5473
_reflns_number_total 6418
_reflns_threshold_expression 'I > 2\s(I)'
_cod_data_source_file d4dt00231h2.cif
_cod_data_source_block Compound_cis_10c
_cod_depositor_comments 'Adding full bibliography for 7715213--7715230.cif.'
_cod_original_sg_symbol_H-M 'P 21/c'
_cod_database_code 7715225
_shelx_shelxl_version_number 2018/3
_shelx_space_group_comment
;
The symmetry employed for this shelxl refinement is uniquely defined
by the following loop, which should always be used as a source of
symmetry information in preference to the above space-group names.
They are only intended as comments.
;

loop_
_space_group_symop_operation_xyz
'x, y, z'
'-x, y+1/2, -z+1/2'
'-x, -y, -z'
'x, -y-1/2, z-1/2'

loop_
_atom_site_label
_atom_site_type_symbol
_atom_site_fract_x
_atom_site_fract_y
_atom_site_fract_z
_atom_site_U_iso_or_equiv
_atom_site_adp_type
_atom_site_occupancy
_atom_site_site_symmetry_order
_atom_site_calc_flag
_atom_site_refinement_flags_posn
_atom_site_refinement_flags_adp
_atom_site_refinement_flags_occupancy
_atom_site_disorder_assembly
_atom_site_disorder_group
C1_1 C 0.18478(18) 0.6044(3) 0.53527(16) 0.0245(6) Uani 1 1 d . . . . .
N2_1 N 0.14204(15) 0.6876(3) 0.48589(14) 0.0237(5) Uani 1 1 d . . . . .
C3_1 C 0.12825(19) 0.8118(3) 0.51575(19) 0.0279(7) Uani 1 1 d . . . . .
C4_1 C 0.1617(2) 0.8042(3) 0.58531(19) 0.0281(7) Uani 1 1 d . . . . .
N5_1 N 0.19637(17) 0.6752(3) 0.59666(15) 0.0280(6) Uani 1 1 d . . . . .
C6_1 C 0.1070(2) 0.6501(3) 0.41246(18) 0.0294(7) Uani 1 1 d . . . . .
H6A_1 H 0.132663 0.703393 0.379769 0.044 Uiso 1 1 calc R U . . .
H6B_1 H 0.048736 0.668598 0.402778 0.044 Uiso 1 1 calc R U . . .
H6C_1 H 0.116091 0.552971 0.405474 0.044 Uiso 1 1 calc R U . . .
C7_1 C 0.0836(2) 0.9238(4) 0.4712(2) 0.0372(8) Uani 1 1 d . . . . .
H7A_1 H 0.108636 0.940742 0.429974 0.056 Uiso 1 1 calc R U . . .
H7B_1 H 0.085866 1.006798 0.499884 0.056 Uiso 1 1 calc R U . . .
H7C_1 H 0.026957 0.896946 0.454563 0.056 Uiso 1 1 calc R U . . .
C8_1 C 0.1650(3) 0.9043(4) 0.6446(2) 0.0417(9) Uani 1 1 d . . . . .
H8A_1 H 0.142295 0.991329 0.625090 0.063 Uiso 1 1 calc R U . . .
H8B_1 H 0.221378 0.917505 0.668877 0.063 Uiso 1 1 calc R U . . .
H8C_1 H 0.133509 0.869775 0.678690 0.063 Uiso 1 1 calc R U . . .
C9_1 C 0.2353(2) 0.6250(4) 0.66644(18) 0.0361(8) Uani 1 1 d . . . . .
H9A_1 H 0.248262 0.528372 0.662958 0.054 Uiso 1 1 calc R U . . .
H9B_1 H 0.198639 0.636358 0.699886 0.054 Uiso 1 1 calc R U . . .
H9C_1 H 0.285165 0.676344 0.683594 0.054 Uiso 1 1 calc R U . . .
C1_2 C 0.30610(18) 0.5143(3) 0.48073(17) 0.0247(6) Uani 1 1 d . . . . .
N2_2 N 0.30892(16) 0.5378(3) 0.41256(14) 0.0264(5) Uani 1 1 d . . . . .
C3_2 C 0.3787(2) 0.6115(3) 0.4073(2) 0.0331(7) Uani 1 1 d . . . . .
C4_2 C 0.4201(2) 0.6306(3) 0.4749(2) 0.0314(7) Uani 1 1 d . . . . .
N5_2 N 0.37487(16) 0.5679(3) 0.51956(15) 0.0272(6) Uani 1 1 d . . . . .
C6_2 C 0.2522(2) 0.4862(4) 0.35050(18) 0.0360(8) Uani 1 1 d . . . . .
H6A_2 H 0.225066 0.562777 0.322759 0.054 Uiso 1 1 calc R U . . .
H6B_2 H 0.211817 0.428485 0.366326 0.054 Uiso 1 1 calc R U . . .
H6C_2 H 0.281710 0.432805 0.320711 0.054 Uiso 1 1 calc R U . . .
C7_2 C 0.3953(3) 0.6564(4) 0.3373(2) 0.0452(10) Uani 1 1 d . . . . .
H7A_2 H 0.397983 0.576773 0.307041 0.068 Uiso 1 1 calc R U . . .
H7B_2 H 0.447030 0.705133 0.344862 0.068 Uiso 1 1 calc R U . . .
H7C_2 H 0.351850 0.716925 0.313892 0.068 Uiso 1 1 calc R U . . .
C8_2 C 0.4975(2) 0.7036(4) 0.5027(3) 0.0420(9) Uani 1 1 d . . . . .
H8A_2 H 0.518945 0.740569 0.462619 0.063 Uiso 1 1 calc R U . . .
H8B_2 H 0.536809 0.640094 0.529761 0.063 Uiso 1 1 calc R U . . .
H8C_2 H 0.487599 0.778085 0.533907 0.063 Uiso 1 1 calc R U . . .
C9_2 C 0.4020(2) 0.5513(4) 0.59557(19) 0.0336(7) Uani 1 1 d . . . . .
H9A_2 H 0.370570 0.479204 0.612677 0.050 Uiso 1 1 calc R U . . .
H9B_2 H 0.394480 0.636859 0.619746 0.050 Uiso 1 1 calc R U . . .
H9C_2 H 0.459510 0.526691 0.605891 0.050 Uiso 1 1 calc R U . . .
N1_3 N 0.26245(16) 0.2551(3) 0.49816(14) 0.0267(5) Uani 1 1 d . . . . .
C2_3 C 0.28933(19) 0.1532(3) 0.48669(18) 0.0281(7) Uani 1 1 d . . . . .
B3_3 B 0.3305(2) 0.0108(4) 0.4744(2) 0.0312(8) Uani 1 1 d . . . . .
C4_3 C 0.2763(2) -0.0699(3) 0.4102(2) 0.0324(7) Uani 1 1 d . . . . .
N5_3 N 0.2401(2) -0.1258(3) 0.36172(18) 0.0419(7) Uani 1 1 d . . . . .
C6_3 C 0.3441(2) -0.0716(3) 0.5474(2) 0.0335(8) Uani 1 1 d . . . . .
N7_3 N 0.3566(2) -0.1263(3) 0.60122(19) 0.0418(7) Uani 1 1 d . . . . .
H8_3 H 0.387(3) 0.033(5) 0.460(3) 0.063 Uiso 1 1 d . U . . .
Br2_4 Br 0.11932(2) 0.32979(3) 0.56720(2) 0.02859(12) Uani 1 1 d . . . . .
Ni1_4 Ni 0.22252(3) 0.42821(5) 0.51810(3) 0.02219(15) Uani 1 1 d . . . . .
C1_5 C 0.0048(2) 0.3484(4) 0.3667(2) 0.0357(7) Uani 1 1 d D U . . .
H1_5 H -0.016840 0.369362 0.407597 0.043 Uiso 1 1 calc R U . . .
C2_5 C -0.0216(2) 0.4180(4) 0.3039(2) 0.0400(7) Uani 1 1 d D U . . .
H2_5 H -0.061929 0.486305 0.301345 0.048 Uiso 1 1 calc R U . . .
C3_5 C 0.0104(3) 0.3888(4) 0.2446(2) 0.0437(8) Uani 1 1 d D U . . .
H3_5 H -0.007668 0.437394 0.201454 0.052 Uiso 1 1 calc R U . . .
C4_5 C 0.0686(3) 0.2891(4) 0.2479(2) 0.0436(8) Uani 1 1 d D U . . .
H4_5 H 0.090678 0.269166 0.207038 0.052 Uiso 1 1 calc R U . . .
C5_5 C 0.0949(2) 0.2180(4) 0.3108(2) 0.0405(7) Uani 1 1 d D U . . .
H5_5 H 0.134777 0.148997 0.313155 0.049 Uiso 1 1 calc R U . . .
C6_5 C 0.0630(2) 0.2478(4) 0.37012(19) 0.0364(7) Uani 1 1 d D U . . .
H6_5 H 0.080990 0.199323 0.413346 0.044 Uiso 1 1 calc R U . . .
C1_61 C 0.5623(6) 0.8170(9) 0.2710(7) 0.0401(19) Uani 0.500(13) 1 d D U P A 1
H1_61 H 0.525023 0.878744 0.285009 0.048 Uiso 0.500(13) 1 calc R U P A 1
C2_61 C 0.5360(5) 0.7185(12) 0.2198(6) 0.040(2) Uani 0.500(13) 1 d D U P A 1
H2_61 H 0.480177 0.711462 0.198687 0.047 Uiso 0.500(13) 1 calc R U P A 1
C3_61 C 0.5914(7) 0.6303(10) 0.1997(4) 0.0378(19) Uani 0.500(13) 1 d D U P A 1
H3_61 H 0.573310 0.561781 0.165201 0.045 Uiso 0.500(13) 1 calc R U P A 1
C4_61 C 0.6738(6) 0.6413(9) 0.2297(5) 0.0354(18) Uani 0.500(13) 1 d D U P A 1
H4_61 H 0.711786 0.583239 0.214072 0.043 Uiso 0.500(13) 1 calc R U P A 1
C5_61 C 0.6995(6) 0.7367(11) 0.2819(6) 0.036(2) Uani 0.500(13) 1 d D U P A 1
H5_61 H 0.755047 0.742288 0.304231 0.044 Uiso 0.500(13) 1 calc R U P A 1
C6_61 C 0.6440(7) 0.8239(10) 0.3014(6) 0.0384(19) Uani 0.500(13) 1 d D U P A 1
H6_61 H 0.662163 0.890852 0.336805 0.046 Uiso 0.500(13) 1 calc R U P A 1
C1_62 C 0.5901(7) 0.8458(10) 0.2944(5) 0.0369(19) Uani 0.500(13) 1 d D U P A 2
H1_62 H 0.572194 0.916203 0.321605 0.044 Uiso 0.500(13) 1 calc R U P A 2
C2_62 C 0.5353(5) 0.7831(13) 0.2413(5) 0.0377(19) Uani 0.500(13) 1 d D U P A 2
H2_62 H 0.480368 0.811439 0.231767 0.045 Uiso 0.500(13) 1 calc R U P A 2
C3_62 C 0.5596(7) 0.6793(12) 0.2018(5) 0.044(2) Uani 0.500(13) 1 d D U P A 2
H3_62 H 0.521514 0.635172 0.165561 0.052 Uiso 0.500(13) 1 calc R U P A 2
C4_62 C 0.6407(8) 0.6400(10) 0.2157(5) 0.044(2) Uani 0.500(13) 1 d D U P A 2
H4_62 H 0.658439 0.568453 0.189159 0.053 Uiso 0.500(13) 1 calc R U P A 2
C5_62 C 0.6950(7) 0.7061(12) 0.2685(6) 0.040(2) Uani 0.500(13) 1 d D U P A 2
H5_62 H 0.750479 0.680536 0.277133 0.048 Uiso 0.500(13) 1 calc R U P A 2
C6_62 C 0.6704(6) 0.8083(11) 0.3088(5) 0.0357(19) Uani 0.500(13) 1 d D U P A 2
H6_62 H 0.708011 0.851851 0.345594 0.043 Uiso 0.500(13) 1 calc R U P A 2

loop_
_atom_site_aniso_label
_atom_site_aniso_U_11
_atom_site_aniso_U_22
_atom_site_aniso_U_33
_atom_site_aniso_U_23
_atom_site_aniso_U_13
_atom_site_aniso_U_12
C1_1 0.0268(14) 0.0224(15) 0.0260(15) 0.0000(12) 0.0098(12) -0.0022(12)
N2_1 0.0264(12) 0.0182(12) 0.0277(13) 0.0013(10) 0.0084(10) 0.0015(10)
C3_1 0.0277(14) 0.0211(15) 0.0384(18) -0.0003(13) 0.0150(13) 0.0030(12)
C4_1 0.0319(15) 0.0180(14) 0.0379(18) -0.0023(13) 0.0155(13) -0.0005(12)
N5_1 0.0333(13) 0.0244(13) 0.0276(14) -0.0031(11) 0.0094(11) 0.0000(11)
C6_1 0.0307(16) 0.0280(16) 0.0295(16) -0.0004(13) 0.0059(13) 0.0022(12)
C7_1 0.0368(17) 0.0277(17) 0.050(2) 0.0061(16) 0.0163(16) 0.0099(14)
C8_1 0.049(2) 0.0325(18) 0.047(2) -0.0147(17) 0.0175(17) 0.0005(16)
C9_1 0.0454(19) 0.0359(19) 0.0268(17) -0.0044(15) 0.0064(14) 0.0025(15)
C1_2 0.0277(14) 0.0162(13) 0.0317(16) -0.0017(12) 0.0093(12) 0.0046(11)
N2_2 0.0288(12) 0.0229(13) 0.0306(14) -0.0015(11) 0.0133(11) 0.0021(10)
C3_2 0.0378(17) 0.0222(16) 0.0441(19) 0.0004(14) 0.0195(15) 0.0045(13)
C4_2 0.0275(15) 0.0188(14) 0.051(2) -0.0021(14) 0.0153(14) 0.0012(12)
N5_2 0.0268(12) 0.0188(12) 0.0369(15) -0.0021(11) 0.0083(11) 0.0023(10)
C6_2 0.0426(18) 0.041(2) 0.0264(16) -0.0033(15) 0.0116(14) 0.0023(15)
C7_2 0.053(2) 0.039(2) 0.053(2) 0.0093(18) 0.033(2) 0.0060(17)
C8_2 0.0288(16) 0.0271(18) 0.073(3) -0.0075(18) 0.0175(17) -0.0047(14)
C9_2 0.0312(16) 0.0297(17) 0.0381(19) -0.0065(14) 0.0023(14) 0.0048(13)
N1_3 0.0279(12) 0.0216(13) 0.0313(14) 0.0008(11) 0.0076(11) -0.0006(10)
C2_3 0.0297(15) 0.0250(16) 0.0313(16) -0.0009(13) 0.0099(13) -0.0016(12)
B3_3 0.0309(17) 0.0226(17) 0.043(2) -0.0023(16) 0.0150(16) 0.0007(14)
C4_3 0.0369(17) 0.0227(16) 0.043(2) 0.0001(15) 0.0202(15) 0.0020(13)
N5_3 0.0494(18) 0.0326(16) 0.0464(19) -0.0063(15) 0.0165(15) -0.0022(14)
C6_3 0.0340(16) 0.0193(15) 0.049(2) -0.0044(15) 0.0129(15) 0.0037(13)
N7_3 0.0481(18) 0.0294(16) 0.0484(19) 0.0028(15) 0.0104(15) 0.0096(14)
Br2_4 0.03377(19) 0.02514(19) 0.02960(19) 0.00092(13) 0.01293(13) -0.00310(12)
Ni1_4 0.0264(3) 0.0160(3) 0.0252(3) -0.00036(19) 0.0077(2) 0.00052(19)
C1_5 0.0419(16) 0.0300(15) 0.0378(16) -0.0029(13) 0.0139(13) -0.0072(12)
C2_5 0.0418(17) 0.0360(17) 0.0422(16) 0.0003(14) 0.0085(14) 0.0009(14)
C3_5 0.0518(19) 0.0434(18) 0.0337(16) -0.0001(15) 0.0031(14) -0.0020(15)
C4_5 0.0514(19) 0.0446(18) 0.0359(16) -0.0103(14) 0.0116(15) -0.0042(15)
C5_5 0.0425(17) 0.0322(16) 0.0453(17) -0.0089(14) 0.0048(14) 0.0012(14)
C6_5 0.0437(17) 0.0270(15) 0.0365(16) -0.0008(13) 0.0035(13) -0.0068(13)
C1_61 0.036(4) 0.040(3) 0.047(4) 0.002(3) 0.014(3) -0.003(3)
C2_61 0.033(3) 0.042(4) 0.043(4) 0.004(3) 0.006(3) -0.003(3)
C3_61 0.036(3) 0.041(3) 0.035(3) 0.000(3) 0.003(3) -0.003(3)
C4_61 0.033(3) 0.040(3) 0.033(3) 0.001(3) 0.005(3) -0.002(3)
C5_61 0.036(3) 0.039(3) 0.034(3) -0.002(3) 0.006(3) -0.009(3)
C6_61 0.040(4) 0.036(3) 0.041(3) -0.001(3) 0.012(3) -0.010(3)
C1_62 0.035(3) 0.047(3) 0.026(3) 0.006(3) -0.001(3) 0.000(3)
C2_62 0.033(3) 0.056(4) 0.023(3) 0.004(3) 0.001(2) -0.001(3)
C3_62 0.042(4) 0.058(4) 0.029(3) 0.000(3) 0.001(3) -0.002(3)
C4_62 0.043(4) 0.054(4) 0.035(3) 0.002(3) 0.007(3) 0.001(3)
C5_62 0.036(3) 0.046(4) 0.037(4) 0.012(3) 0.004(3) 0.003(3)
C6_62 0.030(3) 0.041(3) 0.034(3) 0.013(3) 0.001(3) -0.004(3)

loop_
_atom_type_symbol
_atom_type_description
_atom_type_scat_dispersion_real
_atom_type_scat_dispersion_imag
_atom_type_scat_source
C C 0.0181 0.0091 'International Tables Vol C Tables 4.2.6.8 and 6.1.1.4'
H H 0.0000 0.0000 'International Tables Vol C Tables 4.2.6.8 and 6.1.1.4'
B B 0.0090 0.0039 'International Tables Vol C Tables 4.2.6.8 and 6.1.1.4'
N N 0.0311 0.0180 'International Tables Vol C Tables 4.2.6.8 and 6.1.1.4'
O O 0.0492 0.0322 'International Tables Vol C Tables 4.2.6.8 and 6.1.1.4'
Ni Ni -3.0029 0.5091 'International Tables Vol C Tables 4.2.6.8 and 6.1.1.4'
Br Br -0.6763 1.2805 'International Tables Vol C Tables 4.2.6.8 and 6.1.1.4'

loop_
_geom_angle_atom_site_label_1
_geom_angle_atom_site_label_2
_geom_angle_atom_site_label_3
_geom_angle
_geom_angle_site_symmetry_1
_geom_angle_site_symmetry_3
_geom_angle_publ_flag
N2_1 C1_1 N5_1 105.2(3) . . ?
N2_1 C1_1 Ni1_4 125.8(2) . . ?
N5_1 C1_1 Ni1_4 128.9(2) . . ?
C1_1 N2_1 C3_1 110.9(3) . . ?
C1_1 N2_1 C6_1 125.4(3) . . ?
C3_1 N2_1 C6_1 123.4(3) . . ?
C4_1 C3_1 N2_1 106.7(3) . . ?
C4_1 C3_1 C7_1 132.0(3) . . ?
N2_1 C3_1 C7_1 121.2(3) . . ?
C3_1 C4_1 N5_1 106.6(3) . . ?
C3_1 C4_1 C8_1 131.5(3) . . ?
N5_1 C4_1 C8_1 122.0(3) . . ?
C1_1 N5_1 C4_1 110.6(3) . . ?
C1_1 N5_1 C9_1 125.9(3) . . ?
C4_1 N5_1 C9_1 123.4(3) . . ?
N2_1 C6_1 H6A_1 109.5 . . ?
N2_1 C6_1 H6B_1 109.5 . . ?
H6A_1 C6_1 H6B_1 109.5 . . ?
N2_1 C6_1 H6C_1 109.5 . . ?
H6A_1 C6_1 H6C_1 109.5 . . ?
H6B_1 C6_1 H6C_1 109.5 . . ?
C3_1 C7_1 H7A_1 109.5 . . ?
C3_1 C7_1 H7B_1 109.5 . . ?
H7A_1 C7_1 H7B_1 109.5 . . ?
C3_1 C7_1 H7C_1 109.5 . . ?
H7A_1 C7_1 H7C_1 109.5 . . ?
H7B_1 C7_1 H7C_1 109.5 . . ?
C4_1 C8_1 H8A_1 109.5 . . ?
C4_1 C8_1 H8B_1 109.5 . . ?
H8A_1 C8_1 H8B_1 109.5 . . ?
C4_1 C8_1 H8C_1 109.5 . . ?
H8A_1 C8_1 H8C_1 109.5 . . ?
H8B_1 C8_1 H8C_1 109.5 . . ?
N5_1 C9_1 H9A_1 109.5 . . ?
N5_1 C9_1 H9B_1 109.5 . . ?
H9A_1 C9_1 H9B_1 109.5 . . ?
N5_1 C9_1 H9C_1 109.5 . . ?
H9A_1 C9_1 H9C_1 109.5 . . ?
H9B_1 C9_1 H9C_1 109.5 . . ?
N2_2 C1_2 N5_2 106.0(3) . . ?
N2_2 C1_2 Ni1_4 128.2(2) . . ?
N5_2 C1_2 Ni1_4 125.8(2) . . ?
C1_2 N2_2 C3_2 110.7(3) . . ?
C1_2 N2_2 C6_2 126.1(3) . . ?
C3_2 N2_2 C6_2 123.0(3) . . ?
C4_2 C3_2 N2_2 106.5(3) . . ?
C4_2 C3_2 C7_2 131.6(4) . . ?
N2_2 C3_2 C7_2 121.9(3) . . ?
C3_2 C4_2 N5_2 106.3(3) . . ?
C3_2 C4_2 C8_2 130.9(4) . . ?
N5_2 C4_2 C8_2 122.8(3) . . ?
C1_2 N5_2 C4_2 110.5(3) . . ?
C1_2 N5_2 C9_2 125.0(3) . . ?
C4_2 N5_2 C9_2 124.2(3) . . ?
N2_2 C6_2 H6A_2 109.5 . . ?
N2_2 C6_2 H6B_2 109.5 . . ?
H6A_2 C6_2 H6B_2 109.5 . . ?
N2_2 C6_2 H6C_2 109.5 . . ?
H6A_2 C6_2 H6C_2 109.5 . . ?
H6B_2 C6_2 H6C_2 109.5 . . ?
C3_2 C7_2 H7A_2 109.5 . . ?
C3_2 C7_2 H7B_2 109.5 . . ?
H7A_2 C7_2 H7B_2 109.5 . . ?
C3_2 C7_2 H7C_2 109.5 . . ?
H7A_2 C7_2 H7C_2 109.5 . . ?
H7B_2 C7_2 H7C_2 109.5 . . ?
C4_2 C8_2 H8A_2 109.5 . . ?
C4_2 C8_2 H8B_2 109.5 . . ?
H8A_2 C8_2 H8B_2 109.5 . . ?
C4_2 C8_2 H8C_2 109.5 . . ?
H8A_2 C8_2 H8C_2 109.5 . . ?
H8B_2 C8_2 H8C_2 109.5 . . ?
N5_2 C9_2 H9A_2 109.5 . . ?
N5_2 C9_2 H9B_2 109.5 . . ?
H9A_2 C9_2 H9B_2 109.5 . . ?
N5_2 C9_2 H9C_2 109.5 . . ?
H9A_2 C9_2 H9C_2 109.5 . . ?
H9B_2 C9_2 H9C_2 109.5 . . ?
C2_3 N1_3 Ni1_4 177.4(3) . . ?
N1_3 C2_3 B3_3 177.0(4) . . ?
C4_3 B3_3 C6_3 112.6(3) . . ?
C4_3 B3_3 C2_3 110.6(3) . . ?
C6_3 B3_3 C2_3 107.9(3) . . ?
C4_3 B3_3 H8_3 108(3) . . ?
C6_3 B3_3 H8_3 110(3) . . ?
C2_3 B3_3 H8_3 108(3) . . ?
N5_3 C4_3 B3_3 176.3(4) . . ?
N7_3 C6_3 B3_3 176.7(4) . . ?
C1_1 Ni1_4 N1_3 177.68(13) . . ?
C1_1 Ni1_4 C1_2 87.59(13) . . ?
N1_3 Ni1_4 C1_2 90.25(12) . . ?
C1_1 Ni1_4 Br2_4 90.36(9) . . ?
N1_3 Ni1_4 Br2_4 91.82(8) . . ?
C1_2 Ni1_4 Br2_4 177.66(10) . . ?
C2_5 C1_5 C6_5 120.0(3) . . ?
C2_5 C1_5 H1_5 120.0 . . ?
C6_5 C1_5 H1_5 120.0 . . ?
C1_5 C2_5 C3_5 120.1(4) . . ?
C1_5 C2_5 H2_5 119.9 . . ?
C3_5 C2_5 H2_5 119.9 . . ?
C2_5 C3_5 C4_5 120.1(4) . . ?
C2_5 C3_5 H3_5 119.9 . . ?
C4_5 C3_5 H3_5 119.9 . . ?
C3_5 C4_5 C5_5 119.9(4) . . ?
C3_5 C4_5 H4_5 120.0 . . ?
C5_5 C4_5 H4_5 120.0 . . ?
C6_5 C5_5 C4_5 119.8(4) . . ?
C6_5 C5_5 H5_5 120.1 . . ?
C4_5 C5_5 H5_5 120.1 . . ?
C5_5 C6_5 C1_5 120.0(3) . . ?
C5_5 C6_5 H6_5 120.0 . . ?
C1_5 C6_5 H6_5 120.0 . . ?
C2_61 C1_61 C6_61 118.8(8) . . ?
C2_61 C1_61 H1_61 120.6 . . ?
C6_61 C1_61 H1_61 120.6 . . ?
C3_61 C2_61 C1_61 119.7(8) . . ?
C3_61 C2_61 H2_61 120.2 . . ?
C1_61 C2_61 H2_61 120.2 . . ?
C2_61 C3_61 C4_61 120.6(8) . . ?
C2_61 C3_61 H3_61 119.7 . . ?
C4_61 C3_61 H3_61 119.7 . . ?
C5_61 C4_61 C3_61 119.7(9) . . ?
C5_61 C4_61 H4_61 120.2 . . ?
C3_61 C4_61 H4_61 120.2 . . ?
C6_61 C5_61 C4_61 119.2(10) . . ?
C6_61 C5_61 H5_61 120.4 . . ?
C4_61 C5_61 H5_61 120.4 . . ?
C5_61 C6_61 C1_61 122.0(9) . . ?
C5_61 C6_61 H6_61 119.0 . . ?
C1_61 C6_61 H6_61 119.0 . . ?
C2_62 C1_62 C6_62 121.1(9) . . ?
C2_62 C1_62 H1_62 119.5 . . ?
C6_62 C1_62 H1_62 119.5 . . ?
C1_62 C2_62 C3_62 120.5(8) . . ?
C1_62 C2_62 H2_62 119.7 . . ?
C3_62 C2_62 H2_62 119.7 . . ?
C2_62 C3_62 C4_62 119.1(8) . . ?
C2_62 C3_62 H3_62 120.4 . . ?
C4_62 C3_62 H3_62 120.4 . . ?
C5_62 C4_62 C3_62 119.4(9) . . ?
C5_62 C4_62 H4_62 120.3 . . ?
C3_62 C4_62 H4_62 120.3 . . ?
C6_62 C5_62 C4_62 121.4(10) . . ?
C6_62 C5_62 H5_62 119.3 . . ?
C4_62 C5_62 H5_62 119.3 . . ?
C1_62 C6_62 C5_62 118.4(9) . . ?
C1_62 C6_62 H6_62 120.8 . . ?
C5_62 C6_62 H6_62 120.8 . . ?

loop_
_geom_bond_atom_site_label_1
_geom_bond_atom_site_label_2
_geom_bond_distance
_geom_bond_site_symmetry_2
_geom_bond_publ_flag
C1_1 N2_1 1.345(4) . ?
C1_1 N5_1 1.345(4) . ?
C1_1 Ni1_4 1.896(3) . ?
N2_1 C3_1 1.387(4) . ?
N2_1 C6_1 1.458(4) . ?
C3_1 C4_1 1.339(5) . ?
C3_1 C7_1 1.500(5) . ?
C4_1 N5_1 1.396(4) . ?
C4_1 C8_1 1.494(5) . ?
N5_1 C9_1 1.451(4) . ?
C6_1 H6A_1 0.9800 . ?
C6_1 H6B_1 0.9800 . ?
C6_1 H6C_1 0.9800 . ?
C7_1 H7A_1 0.9800 . ?
C7_1 H7B_1 0.9800 . ?
C7_1 H7C_1 0.9800 . ?
C8_1 H8A_1 0.9800 . ?
C8_1 H8B_1 0.9800 . ?
C8_1 H8C_1 0.9800 . ?
C9_1 H9A_1 0.9800 . ?
C9_1 H9B_1 0.9800 . ?
C9_1 H9C_1 0.9800 . ?
C1_2 N2_2 1.334(4) . ?
C1_2 N5_2 1.353(4) . ?
C1_2 Ni1_4 1.901(3) . ?
N2_2 C3_2 1.402(4) . ?
N2_2 C6_2 1.459(4) . ?
C3_2 C4_2 1.355(5) . ?
C3_2 C7_2 1.489(5) . ?
C4_2 N5_2 1.396(4) . ?
C4_2 C8_2 1.491(5) . ?
N5_2 C9_2 1.444(4) . ?
C6_2 H6A_2 0.9800 . ?
C6_2 H6B_2 0.9800 . ?
C6_2 H6C_2 0.9800 . ?
C7_2 H7A_2 0.9800 . ?
C7_2 H7B_2 0.9800 . ?
C7_2 H7C_2 0.9800 . ?
C8_2 H8A_2 0.9800 . ?
C8_2 H8B_2 0.9800 . ?
C8_2 H8C_2 0.9800 . ?
C9_2 H9A_2 0.9800 . ?
C9_2 H9B_2 0.9800 . ?
C9_2 H9C_2 0.9800 . ?
N1_3 C2_3 1.139(4) . ?
N1_3 Ni1_4 1.896(3) . ?
C2_3 B3_3 1.600(5) . ?
B3_3 C4_3 1.589(6) . ?
B3_3 C6_3 1.592(6) . ?
B3_3 H8_3 1.07(5) . ?
C4_3 N5_3 1.144(5) . ?
C6_3 N7_3 1.142(5) . ?
Br2_4 Ni1_4 2.3444(6) . ?
C1_5 C2_5 1.377(5) . ?
C1_5 C6_5 1.385(5) . ?
C1_5 H1_5 0.9500 . ?
C2_5 C3_5 1.379(6) . ?
C2_5 H2_5 0.9500 . ?
C3_5 C4_5 1.380(6) . ?
C3_5 H3_5 0.9500 . ?
C4_5 C5_5 1.386(6) . ?
C4_5 H4_5 0.9500 . ?
C5_5 C6_5 1.379(5) . ?
C5_5 H5_5 0.9500 . ?
C6_5 H6_5 0.9500 . ?
C1_61 C2_61 1.385(12) . ?
C1_61 C6_61 1.386(12) . ?
C1_61 H1_61 0.9500 . ?
C2_61 C3_61 1.384(11) . ?
C2_61 H2_61 0.9500 . ?
C3_61 C4_61 1.396(10) . ?
C3_61 H3_61 0.9500 . ?
C4_61 C5_61 1.376(10) . ?
C4_61 H4_61 0.9500 . ?
C5_61 C6_61 1.374(11) . ?
C5_61 H5_61 0.9500 . ?
C6_61 H6_61 0.9500 . ?
C1_62 C2_62 1.375(11) . ?
C1_62 C6_62 1.378(10) . ?
C1_62 H1_62 0.9500 . ?
C2_62 C3_62 1.379(12) . ?
C2_62 H2_62 0.9500 . ?
C3_62 C4_62 1.395(12) . ?
C3_62 H3_62 0.9500 . ?
C4_62 C5_62 1.382(12) . ?
C4_62 H4_62 0.9500 . ?
C5_62 C6_62 1.380(11) . ?
C5_62 H5_62 0.9500 . ?
C6_62 H6_62 0.9500 . ?
